data_7052451
loop_
_publ_author_name
'Heidi Mansikkam\"aki'
'Christoph A. Schalley'
'Maija Nissinen'
'Kari Rissanen'

_publ_section_title
;
 Weak interactions between resorcinarenes and diquaternary alkyl
 ammonium cations
;
_journal_issue 1
_journal_name_full 'New Journal of Chemistry'
_journal_page_first 116
_journal_paper_doi 10.1039/b415401k
_journal_volume 29
_journal_year 2005
_chemical_formula_moiety C72H2112O8*0.5C20H23N2Br2*2.5C2H6O
_chemical_formula_sum 'C87 H140 Br N O10.5'
_chemical_formula_weight 1447.91
_chemical_name_systematic
;
?
;
_space_group_IT_number 2
_symmetry_cell_setting triclinic
_symmetry_space_group_name_Hall '-P 1'
_symmetry_space_group_name_H-M 'P -1'
_atom_sites_solution_hydrogens geom
_atom_sites_solution_primary direct
_atom_sites_solution_secondary difmap
_audit_creation_method SHELXL-97
_cell_angle_alpha 91.3870(10)
_cell_angle_beta 91.4380(10)
_cell_angle_gamma 92.6860(10)
_cell_formula_units_Z 2
_cell_length_a 9.82460(10)
_cell_length_b 15.7155(2)
_cell_length_c 26.8439(4)
_cell_measurement_reflns_used 30522
_cell_measurement_temperature 173(2)
_cell_volume 4137.46(9)
_computing_cell_refinement DENZO-SMN
_computing_data_collection Collect
_computing_data_reduction DENZO-SMN
_computing_publication_material 'SHELX97 (Sheldrick, 1997)'
_computing_structure_refinement 'SHELXL-97 (Sheldrick, 1997)'
_computing_structure_solution 'SHELX97 (Sheldrick, 1997)'
_diffrn_ambient_temperature 173(2)
_diffrn_measured_fraction_theta_full 0.972
_diffrn_measured_fraction_theta_max 0.972
_diffrn_measurement_device_type 'Nonius KappaCCD'
_diffrn_measurement_method 'rotation in phi and omega, 1 deg.'
_diffrn_radiation_monochromator graphite
_diffrn_radiation_source 'fine-focus sealed tube'
_diffrn_radiation_type MoK\a
_diffrn_radiation_wavelength 0.71073
_diffrn_reflns_av_R_equivalents 0.0321
_diffrn_reflns_av_sigmaI/netI 0.0780
_diffrn_reflns_limit_h_max 11
_diffrn_reflns_limit_h_min -10
_diffrn_reflns_limit_k_max 15
_diffrn_reflns_limit_k_min -18
_diffrn_reflns_limit_l_max 27
_diffrn_reflns_limit_l_min -31
_diffrn_reflns_number 21336
_diffrn_reflns_theta_full 25.05
_diffrn_reflns_theta_max 25.05
_diffrn_reflns_theta_min 2.08
_diffrn_standards_decay_% 0
_exptl_absorpt_coefficient_mu 0.553
_exptl_absorpt_correction_type none
_exptl_crystal_colour colorless
_exptl_crystal_density_diffrn 1.162
_exptl_crystal_density_meas ?
_exptl_crystal_density_method 'not measured'
_exptl_crystal_description block
_exptl_crystal_F_000 1576
_exptl_crystal_size_max 0.50
_exptl_crystal_size_mid 0.45
_exptl_crystal_size_min 0.30
_refine_diff_density_max 0.915
_refine_diff_density_min -1.069
_refine_diff_density_rms 0.053
_refine_ls_extinction_method none
_refine_ls_goodness_of_fit_ref 1.034
_refine_ls_hydrogen_treatment mixed
_refine_ls_matrix_type full
_refine_ls_number_parameters 1004
_refine_ls_number_reflns 14265
_refine_ls_number_restraints 215
_refine_ls_restrained_S_all 1.072
_refine_ls_R_factor_all 0.1194
_refine_ls_R_factor_gt 0.0644
_refine_ls_shift/su_max 0.007
_refine_ls_shift/su_mean 0.000
_refine_ls_structure_factor_coef Fsqd
_refine_ls_weighting_details 'calc w=1/[\s^2^(Fo^2^)+(0.0328P)^2^+5.2952P] where P=(Fo^2^+2Fc^2^)/3'
_refine_ls_weighting_scheme calc
_refine_ls_wR_factor_gt 0.1212
_refine_ls_wR_factor_ref 0.1423
_reflns_number_gt 9062
_reflns_number_total 14265
_reflns_threshold_expression >2sigma(I)
_cod_data_source_file b415401k.txt
_cod_data_source_block Complex7
_cod_depositor_comments
;
The following automatic conversions were performed:

'_exptl_crystal_density_meas' value 'none' was changed to '?' - the
value is perceived as not measured.

Automatic conversion script
Id: cif_fix_values 3008 2015-01-20 13:52:24Z robertas 
;
_cod_original_sg_symbol_H-M P-1
_cod_original_formula_sum 'C87 H140 Br N O10.50'
_cod_database_code 7052451

loop_
_symmetry_equiv_pos_as_xyz
'x, y, z'
'-x, -y, -z'

loop_
_atom_site_label
_atom_site_type_symbol
_atom_site_fract_x
_atom_site_fract_y
_atom_site_fract_z
_atom_site_U_iso_or_equiv
_atom_site_adp_type
_atom_site_occupancy
_atom_site_symmetry_multiplicity
_atom_site_calc_flag
_atom_site_refinement_flags
_atom_site_disorder_assembly
_atom_site_disorder_group
C1 C 0.2648(3) 0.4516(2) 0.16874(12) 0.0291(8) Uani 1 1 d . . .
C2 C 0.3917(3) 0.4162(2) 0.17185(12) 0.0267(8) Uani 1 1 d . . .
H2 H 0.4063 0.3760 0.1971 0.032 Uiso 1 1 calc R . .
C3 C 0.4986(3) 0.4357(2) 0.14040(12) 0.0270(8) Uani 1 1 d . . .
C4 C 0.4727(4) 0.4920(2) 0.10215(13) 0.0344(9) Uani 1 1 d . . .
C5 C 0.3475(4) 0.5288(2) 0.09800(14) 0.0407(9) Uani 1 1 d . . .
H5 H 0.3315 0.5674 0.0720 0.049 Uiso 1 1 calc R . .
O4 O 0.5674(3) 0.51428(16) 0.06747(10) 0.0484(7) Uani 1 1 d D . .
H4 H 0.619(4) 0.474(2) 0.0631(17) 0.073 Uiso 1 1 d D . .
C6 C 0.2463(4) 0.5103(2) 0.13090(13) 0.0370(9) Uani 1 1 d . . .
O6 O 0.1197(3) 0.54572(18) 0.12779(10) 0.0515(8) Uani 1 1 d D . .
H6 H 0.122(5) 0.575(3) 0.1027(12) 0.077 Uiso 1 1 d D . .
C7 C 0.6364(3) 0.3956(2) 0.14715(12) 0.0276(8) Uani 1 1 d . . .
H7 H 0.7003 0.4264 0.1246 0.033 Uiso 1 1 calc R . .
C8 C 0.6271(3) 0.3029(2) 0.12886(12) 0.0248(7) Uani 1 1 d . . .
C9 C 0.6096(3) 0.2343(2) 0.16039(12) 0.0236(7) Uani 1 1 d . . .
H9 H 0.6028 0.2460 0.1951 0.028 Uiso 1 1 calc R . .
C10 C 0.6015(3) 0.1493(2) 0.14371(12) 0.0235(7) Uani 1 1 d . . .
C11 C 0.6071(3) 0.1346(2) 0.09241(12) 0.0253(8) Uani 1 1 d . . .
O11 O 0.5965(2) 0.05347(14) 0.07041(9) 0.0326(6) Uani 1 1 d D . .
H11 H 0.575(4) 0.017(2) 0.0913(12) 0.049 Uiso 1 1 d D . .
C12 C 0.6268(3) 0.2005(2) 0.05987(12) 0.0271(8) Uani 1 1 d . . .
H12 H 0.6327 0.1889 0.0251 0.032 Uiso 1 1 calc R . .
C13 C 0.6379(3) 0.2835(2) 0.07835(12) 0.0259(8) Uani 1 1 d . . .
O13 O 0.6614(2) 0.35053(15) 0.04664(9) 0.0336(6) Uani 1 1 d D . .
H13 H 0.689(4) 0.330(2) 0.0203(10) 0.050 Uiso 1 1 d D . .
C14 C 0.5893(3) 0.0746(2) 0.17841(12) 0.0250(7) Uani 1 1 d . . .
H14 H 0.6437 0.0287 0.1635 0.030 Uiso 1 1 calc R . .
C15 C 0.4423(3) 0.0390(2) 0.17878(12) 0.0244(7) Uani 1 1 d . . .
C16 C 0.3408(3) 0.0837(2) 0.20159(12) 0.0254(7) Uani 1 1 d . . .
H16 H 0.3653 0.1380 0.2164 0.030 Uiso 1 1 calc R . .
C17 C 0.2059(3) 0.0539(2) 0.20399(12) 0.0265(8) Uani 1 1 d . . .
C18 C 0.1708(3) -0.0244(2) 0.18017(13) 0.0337(9) Uani 1 1 d . . .
O18 O 0.0354(2) -0.05239(16) 0.18095(10) 0.0444(7) Uani 1 1 d D . .
H18 H 0.019(4) -0.0957(19) 0.1630(14) 0.067 Uiso 1 1 d D . .
C19 C 0.2670(3) -0.0700(2) 0.15583(14) 0.0360(9) Uani 1 1 d . . .
H19 H 0.2413 -0.1228 0.1395 0.043 Uiso 1 1 calc R . .
C20 C 0.4010(3) -0.0387(2) 0.15532(13) 0.0324(8) Uani 1 1 d . . .
O20 O 0.4991(2) -0.08250(15) 0.13076(10) 0.0423(7) Uani 1 1 d D . .
H20 H 0.486(4) -0.1355(13) 0.1301(16) 0.063 Uiso 1 1 d D . .
C21 C 0.1022(3) 0.1043(2) 0.23213(12) 0.0284(8) Uani 1 1 d . . .
H21 H 0.0167 0.0673 0.2324 0.034 Uiso 1 1 calc R . .
C22 C 0.0676(3) 0.1832(2) 0.20383(12) 0.0272(8) Uani 1 1 d . . .
C23 C 0.1196(3) 0.2652(2) 0.21694(12) 0.0281(8) Uani 1 1 d . . .
H23 H 0.1775 0.2720 0.2458 0.034 Uiso 1 1 calc R . .
C24 C 0.0914(3) 0.3372(2) 0.19027(12) 0.0279(8) Uani 1 1 d . . .
C25 C 0.0067(3) 0.3249(2) 0.14727(13) 0.0326(9) Uani 1 1 d . . .
O25 O -0.0310(3) 0.38973(18) 0.11762(10) 0.0438(7) Uani 1 1 d . . .
H25 H 0.016(4) 0.436(3) 0.1255(17) 0.066 Uiso 1 1 d . . .
C26 C -0.0464(3) 0.2447(2) 0.13339(13) 0.0322(9) Uani 1 1 d . . .
H26 H -0.1039 0.2375 0.1045 0.039 Uiso 1 1 calc R . .
C27 C -0.0167(3) 0.1752(2) 0.16095(13) 0.0319(9) Uani 1 1 d . . .
O27 O -0.0736(2) 0.09736(16) 0.14361(9) 0.0382(6) Uani 1 1 d D . .
H27 H -0.049(4) 0.059(2) 0.1616(14) 0.057 Uiso 1 1 d D . .
C28 C 0.1515(3) 0.4260(2) 0.20415(12) 0.0285(8) Uani 1 1 d . . .
H28 H 0.0770 0.4662 0.1984 0.034 Uiso 1 1 calc R . .
C29 C 0.6962(3) 0.4101(2) 0.20028(12) 0.0299(8) Uani 1 1 d . . .
H29A H 0.6265 0.3937 0.2247 0.036 Uiso 1 1 calc R . .
H29B H 0.7748 0.3738 0.2052 0.036 Uiso 1 1 calc R . .
C30 C 0.7424(4) 0.5037(2) 0.20918(14) 0.0407(9) Uani 1 1 d . . .
H30A H 0.6629 0.5391 0.2038 0.049 Uiso 1 1 calc R . .
H30B H 0.8103 0.5194 0.1839 0.049 Uiso 1 1 calc R . .
C31 C 0.8049(4) 0.5258(2) 0.26086(14) 0.0427(10) Uani 1 1 d . . .
H31A H 0.8721 0.4830 0.2691 0.051 Uiso 1 1 calc R . .
H31B H 0.8551 0.5818 0.2595 0.051 Uiso 1 1 calc R . .
C32 C 0.7039(4) 0.5297(2) 0.30282(14) 0.0411(10) Uani 1 1 d . . .
H32A H 0.6294 0.5666 0.2929 0.049 Uiso 1 1 calc R . .
H32B H 0.6633 0.4718 0.3078 0.049 Uiso 1 1 calc R . .
C33 C 0.7681(4) 0.5638(2) 0.35191(13) 0.0378(9) Uani 1 1 d . . .
H33A H 0.8427 0.5268 0.3616 0.045 Uiso 1 1 calc R . .
H33B H 0.8092 0.6215 0.3466 0.045 Uiso 1 1 calc R . .
C34 C 0.6708(4) 0.5690(2) 0.39469(14) 0.0400(9) Uani 1 1 d . . .
H34A H 0.5945 0.6043 0.3846 0.048 Uiso 1 1 calc R . .
H34B H 0.6321 0.5110 0.4008 0.048 Uiso 1 1 calc R . .
C35 C 0.7343(4) 0.6058(2) 0.44303(13) 0.0375(9) Uani 1 1 d . . .
H35A H 0.7742 0.6635 0.4369 0.045 Uiso 1 1 calc R . .
H35B H 0.8095 0.5699 0.4535 0.045 Uiso 1 1 calc R . .
C36 C 0.6348(4) 0.6118(2) 0.48532(14) 0.0387(9) Uani 1 1 d . . .
H36A H 0.5972 0.5538 0.4920 0.046 Uiso 1 1 calc R . .
H36B H 0.5580 0.6460 0.4743 0.046 Uiso 1 1 calc R . .
C37 C 0.6958(4) 0.6512(2) 0.53365(13) 0.0374(9) Uani 1 1 d . . .
H37A H 0.7723 0.6170 0.5449 0.045 Uiso 1 1 calc R . .
H37B H 0.7333 0.7093 0.5271 0.045 Uiso 1 1 calc R . .
C38 C 0.5951(4) 0.6566(2) 0.57503(14) 0.0440(10) Uani 1 1 d . . .
H38A H 0.5590 0.5983 0.5819 0.053 Uiso 1 1 calc R . .
H38B H 0.5176 0.6897 0.5634 0.053 Uiso 1 1 calc R . .
C39 C 0.6538(5) 0.6976(3) 0.62350(15) 0.0589(12) Uani 1 1 d . . .
H39A H 0.5824 0.6988 0.6483 0.088 Uiso 1 1 calc R . .
H39B H 0.6877 0.7560 0.6174 0.088 Uiso 1 1 calc R . .
H39C H 0.7289 0.6644 0.6360 0.088 Uiso 1 1 calc R . .
C40 C 0.6490(3) 0.0926(2) 0.23113(12) 0.0263(8) Uani 1 1 d . . .
H40A H 0.7373 0.1252 0.2290 0.032 Uiso 1 1 calc R . .
H40B H 0.5864 0.1280 0.2501 0.032 Uiso 1 1 calc R . .
C41 C 0.6704(4) 0.0106(2) 0.25866(13) 0.0356(9) Uani 1 1 d . . .
H41A H 0.7363 -0.0231 0.2402 0.043 Uiso 1 1 calc R . .
H41B H 0.5829 -0.0232 0.2587 0.043 Uiso 1 1 calc R . .
C42 C 0.7227(4) 0.0243(2) 0.31240(13) 0.0382(9) Uani 1 1 d . . .
H42A H 0.7540 -0.0305 0.3248 0.046 Uiso 1 1 calc R . .
H42B H 0.8027 0.0651 0.3128 0.046 Uiso 1 1 calc R . .
C43 C 0.6183(4) 0.0576(2) 0.34783(13) 0.0369(9) Uani 1 1 d . . .
H43A H 0.5377 0.0173 0.3470 0.044 Uiso 1 1 calc R . .
H43B H 0.5883 0.1129 0.3358 0.044 Uiso 1 1 calc R . .
C44 C 0.6706(4) 0.0698(2) 0.40168(13) 0.0370(9) Uani 1 1 d . . .
H44A H 0.7038 0.0150 0.4134 0.044 Uiso 1 1 calc R . .
H44B H 0.7488 0.1119 0.4028 0.044 Uiso 1 1 calc R . .
C45 C 0.5632(4) 0.0999(2) 0.43680(13) 0.0380(9) Uani 1 1 d . . .
H45A H 0.4859 0.0571 0.4360 0.046 Uiso 1 1 calc R . .
H45B H 0.5286 0.1538 0.4244 0.046 Uiso 1 1 calc R . .
C46 C 0.6126(4) 0.1143(2) 0.49054(13) 0.0382(9) Uani 1 1 d . . .
H46A H 0.6875 0.1587 0.4918 0.046 Uiso 1 1 calc R . .
H46B H 0.6498 0.0610 0.5028 0.046 Uiso 1 1 calc R . .
C47 C 0.5009(4) 0.1416(2) 0.52491(14) 0.0405(9) Uani 1 1 d . . .
H47A H 0.4266 0.0967 0.5237 0.049 Uiso 1 1 calc R . .
H47B H 0.4628 0.1942 0.5120 0.049 Uiso 1 1 calc R . .
C48 C 0.5463(4) 0.1579(2) 0.57901(14) 0.0431(10) Uani 1 1 d . . .
H48A H 0.5863 0.1059 0.5919 0.052 Uiso 1 1 calc R . .
H48B H 0.6185 0.2041 0.5806 0.052 Uiso 1 1 calc R . .
C49 C 0.4316(5) 0.1826(3) 0.61221(15) 0.0541(11) Uani 1 1 d . . .
H49A H 0.3597 0.1362 0.6107 0.065 Uiso 1 1 calc R . .
H49B H 0.3913 0.2344 0.5991 0.065 Uiso 1 1 calc R . .
C50 C 0.4758(5) 0.1997(3) 0.66633(17) 0.0732(15) Uani 1 1 d . . .
H50A H 0.3969 0.2151 0.6856 0.110 Uiso 1 1 calc R . .
H50B H 0.5452 0.2466 0.6683 0.110 Uiso 1 1 calc R . .
H50C H 0.5139 0.1483 0.6799 0.110 Uiso 1 1 calc R . .
C51 C 0.1470(3) 0.1205(2) 0.28680(12) 0.0301(8) Uani 1 1 d . . .
H51A H 0.2355 0.1534 0.2884 0.036 Uiso 1 1 calc R . .
H51B H 0.0791 0.1549 0.3037 0.036 Uiso 1 1 calc R . .
C52 C 0.1611(4) 0.0370(2) 0.31392(13) 0.0375(9) Uani 1 1 d . . .
H52A H 0.0732 0.0036 0.3110 0.045 Uiso 1 1 calc R . .
H52B H 0.2305 0.0036 0.2972 0.045 Uiso 1 1 calc R . .
C53 C 0.2013(4) 0.0484(2) 0.36863(13) 0.0361(9) Uani 1 1 d . . .
H53A H 0.2842 0.0867 0.3717 0.043 Uiso 1 1 calc R . .
H53B H 0.2250 -0.0076 0.3816 0.043 Uiso 1 1 calc R . .
C54 C 0.0924(3) 0.0846(2) 0.40083(13) 0.0355(9) Uani 1 1 d . . .
H54A H 0.0088 0.0470 0.3974 0.043 Uiso 1 1 calc R . .
H54B H 0.0702 0.1413 0.3885 0.043 Uiso 1 1 calc R . .
C55 C 0.1338(4) 0.0936(2) 0.45565(13) 0.0372(9) Uani 1 1 d . . .
H55A H 0.1568 0.0370 0.4678 0.045 Uiso 1 1 calc R . .
H55B H 0.2172 0.1314 0.4590 0.045 Uiso 1 1 calc R . .
C56 C 0.0265(4) 0.1291(2) 0.48872(13) 0.0388(9) Uani 1 1 d . . .
H56A H -0.0567 0.0911 0.4859 0.047 Uiso 1 1 calc R . .
H56B H 0.0028 0.1856 0.4766 0.047 Uiso 1 1 calc R . .
C57 C 0.0713(4) 0.1381(2) 0.54300(13) 0.0396(9) Uani 1 1 d . . .
H57A H 0.0970 0.0816 0.5546 0.048 Uiso 1 1 calc R . .
H57B H 0.1539 0.1767 0.5456 0.048 Uiso 1 1 calc R . .
C58 C -0.0339(4) 0.1719(3) 0.57752(14) 0.0485(10) Uani 1 1 d . . .
H58A H -0.1166 0.1333 0.5752 0.058 Uiso 1 1 calc R . .
H58B H -0.0597 0.2285 0.5661 0.058 Uiso 1 1 calc R . .
C59 C 0.0134(4) 0.1804(3) 0.63158(15) 0.0518(11) Uani 1 1 d . . .
H59A H 0.0427 0.1242 0.6425 0.062 Uiso 1 1 calc R . .
H59B H 0.0942 0.2205 0.6340 0.062 Uiso 1 1 calc R . .
C60 C -0.0915(6) 0.2111(3) 0.66696(17) 0.0780(16) Uani 1 1 d . . .
H60A H -0.1716 0.1704 0.6654 0.094 Uiso 1 1 calc R . .
H60B H -0.1221 0.2669 0.6559 0.094 Uiso 1 1 calc R . .
C61 C -0.0395(7) 0.2204(4) 0.72062(19) 0.107(2) Uani 1 1 d . . .
H61A H -0.1121 0.2406 0.7416 0.161 Uiso 1 1 calc R . .
H61B H 0.0387 0.2615 0.7227 0.161 Uiso 1 1 calc R . .
H61C H -0.0114 0.1651 0.7322 0.161 Uiso 1 1 calc R . .
C62 C 0.1979(3) 0.4388(2) 0.25915(12) 0.0307(8) Uani 1 1 d . . .
H62A H 0.1227 0.4200 0.2808 0.037 Uiso 1 1 calc R . .
H62B H 0.2762 0.4031 0.2661 0.037 Uiso 1 1 calc R . .
C63 C 0.2391(4) 0.5316(2) 0.27148(13) 0.0422(10) Uani 1 1 d . . .
H63A H 0.1583 0.5661 0.2662 0.051 Uiso 1 1 calc R . .
H63B H 0.3085 0.5509 0.2476 0.051 Uiso 1 1 calc R . .
C64 C 0.2960(4) 0.5502(2) 0.32416(13) 0.0413(10) Uani 1 1 d . . .
H64A H 0.3675 0.5095 0.3312 0.050 Uiso 1 1 calc R . .
H64B H 0.3404 0.6081 0.3253 0.050 Uiso 1 1 calc R . .
C65 C 0.1931(4) 0.5450(2) 0.36555(13) 0.0380(9) Uani 1 1 d . . .
H65A H 0.1622 0.4848 0.3696 0.046 Uiso 1 1 calc R . .
H65B H 0.1125 0.5771 0.3559 0.046 Uiso 1 1 calc R . .
C66 C 0.2522(4) 0.5809(2) 0.41512(13) 0.0364(9) Uani 1 1 d . . .
H66A H 0.3291 0.5461 0.4253 0.044 Uiso 1 1 calc R . .
H66B H 0.2897 0.6395 0.4099 0.044 Uiso 1 1 calc R . .
C67 C 0.1538(4) 0.5839(2) 0.45743(13) 0.0361(9) Uani 1 1 d . . .
H67A H 0.1208 0.5250 0.4645 0.043 Uiso 1 1 calc R . .
H67B H 0.0741 0.6159 0.4469 0.043 Uiso 1 1 calc R . .
C68 C 0.2169(4) 0.6253(2) 0.50497(13) 0.0382(9) Uani 1 1 d . . .
H68A H 0.2965 0.5929 0.5152 0.046 Uiso 1 1 calc R . .
H68B H 0.2509 0.6838 0.4974 0.046 Uiso 1 1 calc R . .
C69 C 0.1219(4) 0.6305(2) 0.54876(14) 0.0374(9) Uani 1 1 d . . .
H69A H 0.0419 0.6628 0.5388 0.045 Uiso 1 1 calc R . .
H69B H 0.0885 0.5722 0.5568 0.045 Uiso 1 1 calc R . .
C70 C 0.1890(4) 0.6728(2) 0.59515(13) 0.0389(9) Uani 1 1 d . . .
H70A H 0.2698 0.6409 0.6045 0.047 Uiso 1 1 calc R . .
H70B H 0.2216 0.7312 0.5869 0.047 Uiso 1 1 calc R . .
C71 C 0.0988(4) 0.6784(3) 0.63973(14) 0.0444(10) Uani 1 1 d . . .
H71A H 0.0645 0.6202 0.6478 0.053 Uiso 1 1 calc R . .
H71B H 0.0191 0.7118 0.6309 0.053 Uiso 1 1 calc R . .
C72 C 0.1707(4) 0.7193(3) 0.68562(15) 0.0550(11) Uani 1 1 d . . .
H72A H 0.1071 0.7210 0.7131 0.083 Uiso 1 1 calc R . .
H72B H 0.2030 0.7775 0.6782 0.083 Uiso 1 1 calc R . .
H72C H 0.2486 0.6859 0.6952 0.083 Uiso 1 1 calc R . .
Br1 Br 0.82285(5) 0.26516(3) -0.049613(18) 0.06627(17) Uani 1 1 d . . .
N1 N 0.1201(3) 0.03006(18) 0.01326(13) 0.0489(9) Uani 1 1 d D . .
C1C C 0.0086(9) 0.0969(6) 0.0193(4) 0.037(2) Uani 0.486(7) 1 d PDU . 1
H1CA H -0.0124 0.1273 -0.0116 0.045 Uiso 0.486(7) 1 calc PR . 1
H1CB H 0.0265 0.1375 0.0478 0.045 Uiso 0.486(7) 1 calc PR . 1
C2C C 0.0549(7) -0.0361(4) 0.0549(3) 0.033(2) Uani 0.486(7) 1 d PDU . 1
H2CA H 0.0821 -0.0224 0.0900 0.039 Uiso 0.486(7) 1 calc PR . 1
H2CB H 0.0601 -0.0975 0.0464 0.039 Uiso 0.486(7) 1 calc PR . 1
C3C C 0.1068(8) -0.0155(6) -0.0314(3) 0.046(3) Uani 0.486(7) 1 d PDU . 1
H3C1 H 0.1951 -0.0378 -0.0412 0.055 Uiso 0.486(7) 1 calc PR . 1
H3C2 H 0.0724 0.0204 -0.0583 0.055 Uiso 0.486(7) 1 calc PR . 1
C1CB C 0.0273(10) 0.0648(8) 0.0434(4) 0.062(4) Uani 0.514(7) 1 d PDU . 2
H1CC H 0.0557 0.1237 0.0545 0.075 Uiso 0.514(7) 1 calc PR . 2
H1CD H 0.0090 0.0296 0.0728 0.075 Uiso 0.514(7) 1 calc PR . 2
C2CB C 0.1329(7) -0.0622(4) 0.0045(4) 0.050(3) Uani 0.514(7) 1 d PDU . 2
H2CC H 0.1169 -0.0964 0.0345 0.060 Uiso 0.514(7) 1 calc PR . 2
H2CD H 0.2193 -0.0767 -0.0111 0.060 Uiso 0.514(7) 1 calc PR . 2
C3CB C 0.0985(7) 0.0625(5) -0.0430(2) 0.040(2) Uani 0.514(7) 1 d PDU . 2
H3C3 H 0.1152 0.1250 -0.0446 0.048 Uiso 0.514(7) 1 calc PR . 2
H3C4 H 0.1592 0.0339 -0.0663 0.048 Uiso 0.514(7) 1 calc PR . 2
C4C C 0.2658(4) 0.0623(3) 0.03043(19) 0.0629(14) Uani 1 1 d . . .
H4C1 H 0.2799 0.0486 0.0659 0.075 Uiso 1 1 calc R . .
H4C2 H 0.3328 0.0312 0.0110 0.075 Uiso 1 1 calc R . .
C5C C 0.2927(3) 0.1547(2) 0.02465(14) 0.0363(9) Uani 1 1 d . . .
C6C C 0.3451(4) 0.1865(3) -0.01932(16) 0.0567(13) Uani 1 1 d . . .
H6C H 0.3654 0.1478 -0.0455 0.068 Uiso 1 1 calc R . .
C7C C 0.3682(4) 0.2731(4) -0.02572(19) 0.0665(14) Uani 1 1 d . . .
H7C H 0.4042 0.2936 -0.0559 0.080 Uiso 1 1 calc R . .
C8C C 0.3387(4) 0.3280(3) 0.01172(19) 0.0565(12) Uani 1 1 d . . .
H8C H 0.3525 0.3875 0.0071 0.068 Uiso 1 1 calc R . .
C9C C 0.2900(4) 0.3004(2) 0.05562(16) 0.0434(10) Uani 1 1 d . . .
H9C H 0.2719 0.3402 0.0815 0.052 Uiso 1 1 calc R . .
C10C C 0.2666(3) 0.2133(2) 0.06258(14) 0.0402(9) Uani 1 1 d . . .
H10C H 0.2327 0.1938 0.0933 0.048 Uiso 1 1 calc R . .
O1E O 0.5783(15) 0.2462(11) -0.1281(3) 0.036(2) Uani 0.611(13) 1 d PDU A 1
H1E H 0.6356 0.2587 -0.1050 0.053 Uiso 0.611(13) 1 calc PR A 1
C2E C 0.6137(12) 0.2934(6) -0.1721(3) 0.062(3) Uani 0.611(13) 1 d PDU A 1
H2E1 H 0.7138 0.2952 -0.1757 0.074 Uiso 0.611(13) 1 calc PR A 1
H2E2 H 0.5852 0.3527 -0.1681 0.074 Uiso 0.611(13) 1 calc PR A 1
C3E C 0.5464(16) 0.2535(8) -0.2181(3) 0.133(6) Uani 0.611(13) 1 d PDU A 1
H3E1 H 0.5742 0.2858 -0.2472 0.200 Uiso 0.611(13) 1 calc PR A 1
H3E2 H 0.4472 0.2539 -0.2152 0.200 Uiso 0.611(13) 1 calc PR A 1
H3E3 H 0.5738 0.1946 -0.2220 0.200 Uiso 0.611(13) 1 calc PR A 1
O1EB O 0.541(2) 0.249(2) -0.1329(7) 0.055(6) Uani 0.389(13) 1 d PDU A 2
H1EB H 0.6180 0.2567 -0.1190 0.083 Uiso 0.389(13) 1 calc PR A 2
C2EB C 0.5433(17) 0.2844(13) -0.1823(8) 0.101(8) Uani 0.389(13) 1 d PDU A 2
H2E3 H 0.5300 0.3464 -0.1799 0.122 Uiso 0.389(13) 1 calc PR A 2
H2E4 H 0.4676 0.2576 -0.2032 0.122 Uiso 0.389(13) 1 calc PR A 2
C3EB C 0.678(2) 0.2690(11) -0.2066(6) 0.129(9) Uani 0.389(13) 1 d PDU A 2
H3E4 H 0.6789 0.2949 -0.2394 0.193 Uiso 0.389(13) 1 calc PR A 2
H3E5 H 0.6888 0.2075 -0.2105 0.193 Uiso 0.389(13) 1 calc PR A 2
H3E6 H 0.7527 0.2945 -0.1856 0.193 Uiso 0.389(13) 1 calc PR A 2
O4E O -0.0515(9) -0.1723(6) 0.1179(5) 0.063(3) Uani 0.519(10) 1 d PDU B 1
H4E H -0.0071 -0.2081 0.1022 0.094 Uiso 0.519(10) 1 calc PR B 1
C5E C -0.1680(9) -0.2146(5) 0.1393(4) 0.068(3) Uani 0.519(10) 1 d PDU B 1
H5E1 H -0.2510 -0.2008 0.1200 0.081 Uiso 0.519(10) 1 calc PR B 1
H5E2 H -0.1774 -0.1927 0.1739 0.081 Uiso 0.519(10) 1 calc PR B 1
C6E C -0.1586(13) -0.3094(5) 0.1399(6) 0.109(5) Uani 0.519(10) 1 d PDU B 1
H6E1 H -0.2394 -0.3348 0.1555 0.163 Uiso 0.519(10) 1 calc PR B 1
H6E2 H -0.0767 -0.3235 0.1590 0.163 Uiso 0.519(10) 1 calc PR B 1
H6E3 H -0.1534 -0.3318 0.1057 0.163 Uiso 0.519(10) 1 calc PR B 1
O4EB O -0.0135(9) -0.2029(7) 0.1313(6) 0.066(4) Uani 0.481(10) 1 d PDU B 2
H4EB H 0.0494 -0.2221 0.1143 0.099 Uiso 0.481(10) 1 calc PR B 2
C5EB C -0.1000(10) -0.2724(6) 0.1478(5) 0.063(4) Uani 0.481(10) 1 d PDU B 2
H5E3 H -0.0476 -0.3075 0.1708 0.075 Uiso 0.481(10) 1 calc PR B 2
H5E4 H -0.1308 -0.3088 0.1187 0.075 Uiso 0.481(10) 1 calc PR B 2
C6EB C -0.2225(10) -0.2405(8) 0.1739(5) 0.095(5) Uani 0.481(10) 1 d PDU B 2
H6E4 H -0.2796 -0.2892 0.1846 0.142 Uiso 0.481(10) 1 calc PR B 2
H6E5 H -0.2753 -0.2064 0.1510 0.142 Uiso 0.481(10) 1 calc PR B 2
H6E6 H -0.1922 -0.2052 0.2031 0.142 Uiso 0.481(10) 1 calc PR B 2
O7E O -0.0158(6) 0.5765(4) 0.0441(2) 0.0578(15) Uiso 0.50 1 d PU C 1
H7E H 0.0409 0.6098 0.0307 0.087 Uiso 0.50 1 calc PR C 1
C8E C -0.0637(5) 0.5157(4) 0.0098(2) 0.0819(16) Uiso 1 1 d U . 1

loop_
_atom_site_aniso_label
_atom_site_aniso_U_11
_atom_site_aniso_U_22
_atom_site_aniso_U_33
_atom_site_aniso_U_23
_atom_site_aniso_U_13
_atom_site_aniso_U_12
C1 0.0343(19) 0.030(2) 0.0230(18) -0.0055(15) 0.0008(15) 0.0086(16)
C2 0.036(2) 0.0234(18) 0.0211(18) 0.0012(14) 0.0008(15) 0.0044(15)
C3 0.038(2) 0.0193(18) 0.0244(18) -0.0019(15) 0.0065(15) 0.0025(15)
C4 0.052(2) 0.026(2) 0.026(2) 0.0039(16) 0.0126(17) 0.0041(17)
C5 0.065(3) 0.029(2) 0.030(2) 0.0043(17) 0.0033(19) 0.0156(19)
O4 0.0659(19) 0.0365(16) 0.0462(17) 0.0168(13) 0.0260(15) 0.0150(13)
C6 0.048(2) 0.033(2) 0.031(2) -0.0003(17) -0.0011(18) 0.0180(18)
O6 0.0617(18) 0.0569(19) 0.0389(17) 0.0051(14) -0.0009(14) 0.0344(15)
C7 0.0306(19) 0.0240(19) 0.0284(19) -0.0005(15) 0.0072(15) -0.0002(15)
C8 0.0196(17) 0.0267(19) 0.0283(19) -0.0041(15) 0.0012(14) 0.0030(14)
C9 0.0202(17) 0.030(2) 0.0207(17) -0.0020(15) 0.0018(14) 0.0013(14)
C10 0.0135(16) 0.0271(19) 0.0298(19) -0.0019(15) 0.0034(14) 0.0003(13)
C11 0.0177(16) 0.0274(19) 0.0308(19) -0.0069(16) 0.0007(14) 0.0038(14)
O11 0.0402(14) 0.0265(14) 0.0310(14) -0.0050(11) 0.0048(11) 0.0004(11)
C12 0.0264(18) 0.032(2) 0.0225(18) -0.0046(16) 0.0017(14) 0.0042(15)
C13 0.0217(17) 0.031(2) 0.0256(19) 0.0029(16) 0.0019(14) 0.0052(14)
O13 0.0453(15) 0.0312(14) 0.0252(13) 0.0046(11) 0.0063(11) 0.0064(11)
C14 0.0220(17) 0.0249(18) 0.0284(19) -0.0023(15) 0.0056(14) 0.0021(14)
C15 0.0237(17) 0.0225(18) 0.0273(18) -0.0018(14) 0.0060(14) 0.0005(14)
C16 0.0267(18) 0.0233(18) 0.0256(18) -0.0026(14) 0.0016(15) -0.0031(14)
C17 0.0219(17) 0.0282(19) 0.0290(19) -0.0057(15) 0.0036(14) -0.0005(14)
C18 0.0257(19) 0.039(2) 0.036(2) -0.0087(17) 0.0072(16) -0.0070(16)
O18 0.0265(13) 0.0471(17) 0.0575(18) -0.0245(13) 0.0092(12) -0.0119(12)
C19 0.031(2) 0.030(2) 0.045(2) -0.0177(17) 0.0077(17) -0.0070(16)
C20 0.031(2) 0.029(2) 0.037(2) -0.0084(16) 0.0105(16) 0.0029(16)
O20 0.0365(14) 0.0288(14) 0.0614(18) -0.0157(14) 0.0201(13) -0.0017(12)
C21 0.0258(18) 0.033(2) 0.0258(19) -0.0078(15) 0.0041(15) -0.0011(15)
C22 0.0201(17) 0.040(2) 0.0219(18) -0.0079(16) 0.0053(14) 0.0023(15)
C23 0.0217(17) 0.042(2) 0.0207(18) -0.0080(16) 0.0004(14) 0.0065(15)
C24 0.0182(17) 0.040(2) 0.0261(19) -0.0077(16) 0.0040(14) 0.0067(15)
C25 0.0227(18) 0.048(2) 0.028(2) -0.0023(18) 0.0012(15) 0.0137(17)
O25 0.0406(16) 0.0518(18) 0.0390(16) -0.0030(14) -0.0117(12) 0.0132(13)
C26 0.0195(17) 0.049(2) 0.0277(19) -0.0118(18) -0.0048(15) 0.0078(16)
C27 0.0197(17) 0.044(2) 0.032(2) -0.0144(18) 0.0058(15) 0.0020(16)
O27 0.0307(14) 0.0486(17) 0.0340(15) -0.0127(12) -0.0027(11) -0.0043(12)
C28 0.0276(18) 0.034(2) 0.0247(18) -0.0036(15) 0.0011(15) 0.0122(15)
C29 0.0310(19) 0.0275(19) 0.031(2) -0.0021(15) 0.0048(15) -0.0003(15)
C30 0.046(2) 0.036(2) 0.039(2) -0.0097(18) 0.0069(18) -0.0106(18)
C31 0.043(2) 0.040(2) 0.044(2) -0.0116(18) 0.0080(18) -0.0126(18)
C32 0.038(2) 0.041(2) 0.043(2) -0.0133(18) 0.0043(18) -0.0047(18)
C33 0.038(2) 0.037(2) 0.037(2) -0.0045(17) 0.0055(17) -0.0016(17)
C34 0.036(2) 0.036(2) 0.047(2) -0.0107(18) 0.0017(18) -0.0004(17)
C35 0.039(2) 0.032(2) 0.042(2) -0.0018(17) -0.0005(17) 0.0027(16)
C36 0.039(2) 0.034(2) 0.043(2) -0.0075(18) 0.0052(18) 0.0003(17)
C37 0.040(2) 0.031(2) 0.041(2) 0.0009(17) 0.0009(18) 0.0018(17)
C38 0.049(2) 0.039(2) 0.044(2) -0.0077(19) 0.0064(19) -0.0006(18)
C39 0.072(3) 0.062(3) 0.043(3) -0.004(2) 0.001(2) 0.011(2)
C40 0.0238(17) 0.0302(19) 0.0250(18) 0.0011(15) 0.0026(14) 0.0009(14)
C41 0.040(2) 0.033(2) 0.035(2) 0.0015(17) 0.0021(17) 0.0061(16)
C42 0.042(2) 0.037(2) 0.037(2) 0.0060(17) -0.0024(18) 0.0088(17)
C43 0.035(2) 0.040(2) 0.036(2) 0.0075(17) -0.0030(17) 0.0066(17)
C44 0.035(2) 0.038(2) 0.039(2) 0.0065(17) -0.0033(17) 0.0059(17)
C45 0.042(2) 0.034(2) 0.038(2) 0.0076(17) -0.0048(18) 0.0033(17)
C46 0.040(2) 0.034(2) 0.040(2) 0.0026(17) -0.0056(18) 0.0008(17)
C47 0.045(2) 0.037(2) 0.039(2) 0.0062(18) -0.0026(18) 0.0054(18)
C48 0.047(2) 0.035(2) 0.047(2) 0.0002(18) -0.002(2) -0.0024(18)
C49 0.072(3) 0.044(3) 0.048(3) 0.003(2) 0.013(2) 0.009(2)
C50 0.100(4) 0.066(3) 0.052(3) -0.012(2) 0.020(3) -0.014(3)
C51 0.0286(18) 0.032(2) 0.0298(19) -0.0044(16) 0.0068(15) 0.0006(15)
C52 0.038(2) 0.036(2) 0.038(2) -0.0010(17) 0.0058(17) 0.0037(17)
C53 0.038(2) 0.034(2) 0.037(2) 0.0028(17) -0.0008(17) 0.0074(17)
C54 0.035(2) 0.041(2) 0.031(2) 0.0056(17) 0.0010(16) 0.0022(17)
C55 0.038(2) 0.039(2) 0.035(2) 0.0029(17) -0.0013(17) 0.0029(17)
C56 0.043(2) 0.042(2) 0.032(2) 0.0075(17) 0.0003(17) 0.0046(18)
C57 0.044(2) 0.040(2) 0.035(2) 0.0035(18) -0.0002(18) -0.0029(18)
C58 0.065(3) 0.044(2) 0.038(2) 0.0062(19) 0.007(2) 0.012(2)
C59 0.072(3) 0.044(2) 0.039(2) -0.0001(19) 0.007(2) -0.008(2)
C60 0.131(5) 0.061(3) 0.045(3) 0.002(2) 0.026(3) 0.021(3)
C61 0.192(7) 0.081(4) 0.048(3) -0.015(3) 0.033(4) -0.010(4)
C62 0.0316(19) 0.034(2) 0.0266(19) -0.0045(16) 0.0034(15) 0.0043(16)
C63 0.056(2) 0.039(2) 0.031(2) -0.0053(17) 0.0035(18) -0.0011(19)
C64 0.046(2) 0.038(2) 0.038(2) -0.0088(18) 0.0008(18) -0.0100(18)
C65 0.038(2) 0.036(2) 0.039(2) -0.0066(17) 0.0006(17) -0.0037(17)
C66 0.042(2) 0.033(2) 0.033(2) -0.0076(17) -0.0009(17) -0.0017(17)
C67 0.037(2) 0.033(2) 0.038(2) -0.0079(17) 0.0011(17) 0.0006(16)
C68 0.042(2) 0.037(2) 0.036(2) -0.0037(17) 0.0022(17) -0.0039(17)
C69 0.041(2) 0.029(2) 0.043(2) -0.0049(17) 0.0030(18) 0.0008(16)
C70 0.046(2) 0.036(2) 0.035(2) -0.0040(17) 0.0073(18) -0.0030(17)
C71 0.046(2) 0.044(2) 0.044(2) -0.0044(19) 0.0120(19) 0.0060(19)
C72 0.068(3) 0.059(3) 0.039(2) -0.010(2) 0.013(2) 0.004(2)
Br1 0.0740(3) 0.0736(3) 0.0522(3) -0.0220(2) 0.0089(2) 0.0224(3)
N1 0.048(2) 0.0266(18) 0.071(3) -0.0063(17) -0.0312(19) 0.0083(15)
C1C 0.035(5) 0.044(6) 0.033(6) -0.001(4) 0.005(5) 0.000(4)
C2C 0.030(4) 0.026(4) 0.042(5) 0.000(3) -0.011(3) -0.005(3)
C3C 0.026(4) 0.075(8) 0.034(5) 0.002(5) -0.002(4) -0.004(4)
C1CB 0.048(6) 0.097(10) 0.038(6) -0.027(6) 0.021(5) -0.044(6)
C2CB 0.026(4) 0.024(4) 0.098(8) 0.008(4) -0.005(4) -0.003(3)
C3CB 0.037(4) 0.049(5) 0.033(4) 0.011(4) -0.013(3) -0.009(4)
C4C 0.045(3) 0.046(3) 0.095(4) -0.011(2) -0.040(3) 0.006(2)
C5C 0.0291(19) 0.041(2) 0.039(2) -0.0130(18) -0.0048(17) 0.0041(16)
C6C 0.038(2) 0.090(4) 0.042(3) -0.023(3) 0.002(2) 0.011(2)
C7C 0.038(3) 0.107(5) 0.054(3) 0.024(3) 0.002(2) -0.009(3)
C8C 0.040(2) 0.059(3) 0.069(3) 0.014(3) -0.006(2) -0.008(2)
C9C 0.037(2) 0.037(2) 0.054(3) -0.013(2) -0.001(2) -0.0043(18)
C10C 0.031(2) 0.052(3) 0.037(2) -0.0075(19) 0.0021(17) -0.0043(18)
O1E 0.041(6) 0.033(4) 0.032(4) -0.010(3) -0.002(3) 0.001(5)
C2E 0.090(8) 0.058(6) 0.036(5) -0.001(4) 0.003(6) -0.017(6)
C3E 0.207(15) 0.136(11) 0.046(6) -0.002(6) -0.029(8) -0.073(10)
O1EB 0.051(13) 0.060(8) 0.054(8) 0.001(6) -0.005(6) 0.003(9)
C2EB 0.118(17) 0.087(11) 0.091(17) -0.026(11) 0.008(15) -0.064(12)
C3EB 0.25(3) 0.065(11) 0.072(13) -0.013(9) -0.027(15) 0.001(14)
O4E 0.041(5) 0.062(7) 0.082(7) -0.040(5) 0.018(5) -0.016(4)
C5E 0.061(7) 0.062(7) 0.077(7) 0.000(6) -0.011(6) -0.019(6)
C6E 0.095(11) 0.079(10) 0.157(14) 0.018(9) 0.060(10) 0.005(8)
O4EB 0.043(6) 0.053(7) 0.099(9) -0.038(5) 0.034(6) -0.018(5)
C5EB 0.048(7) 0.043(8) 0.095(8) -0.015(6) 0.019(6) -0.022(5)
C6EB 0.087(9) 0.094(10) 0.104(10) 0.016(8) 0.037(8) -0.023(7)

loop_
_atom_type_symbol
_atom_type_description
_atom_type_scat_dispersion_real
_atom_type_scat_dispersion_imag
_atom_type_scat_source
C C 0.0033 0.0016 'International Tables Vol C Tables 4.2.6.8 and 6.1.1.4'
H H 0.0000 0.0000 'International Tables Vol C Tables 4.2.6.8 and 6.1.1.4'
Br Br -0.2901 2.4595 'International Tables Vol C Tables 4.2.6.8 and 6.1.1.4'
N N 0.0061 0.0033 'International Tables Vol C Tables 4.2.6.8 and 6.1.1.4'
O O 0.0106 0.0060 'International Tables Vol C Tables 4.2.6.8 and 6.1.1.4'

loop_
_geom_angle_atom_site_label_1
_geom_angle_atom_site_label_2
_geom_angle_atom_site_label_3
_geom_angle
_geom_angle_site_symmetry_1
_geom_angle_site_symmetry_3
_geom_angle_publ_flag
C2 C1 C6 116.4(3) . . ?
C2 C1 C28 121.3(3) . . ?
C6 C1 C28 122.3(3) . . ?
C1 C2 C3 124.3(3) . . ?
C1 C2 H2 117.9 . . ?
C3 C2 H2 117.9 . . ?
C2 C3 C4 116.8(3) . . ?
C2 C3 C7 121.0(3) . . ?
C4 C3 C7 122.1(3) . . ?
O4 C4 C5 116.7(3) . . ?
O4 C4 C3 122.9(3) . . ?
C5 C4 C3 120.4(3) . . ?
C6 C5 C4 120.9(3) . . ?
C6 C5 H5 119.6 . . ?
C4 C5 H5 119.6 . . ?
C4 O4 H4 109(3) . . ?
C5 C6 O6 122.5(3) . . ?
C5 C6 C1 121.1(3) . . ?
O6 C6 C1 116.5(3) . . ?
C6 O6 H6 105(3) . . ?
C8 C7 C3 110.4(3) . . ?
C8 C7 C29 114.8(3) . . ?
C3 C7 C29 112.1(3) . . ?
C8 C7 H7 106.3 . . ?
C3 C7 H7 106.3 . . ?
C29 C7 H7 106.3 . . ?
C13 C8 C9 116.8(3) . . ?
C13 C8 C7 119.8(3) . . ?
C9 C8 C7 123.5(3) . . ?
C8 C9 C10 123.5(3) . . ?
C8 C9 H9 118.2 . . ?
C10 C9 H9 118.2 . . ?
C11 C10 C9 116.7(3) . . ?
C11 C10 C14 119.9(3) . . ?
C9 C10 C14 123.4(3) . . ?
C12 C11 O11 115.3(3) . . ?
C12 C11 C10 121.7(3) . . ?
O11 C11 C10 123.0(3) . . ?
C11 O11 H11 111(3) . . ?
C11 C12 C13 119.4(3) . . ?
C11 C12 H12 120.3 . . ?
C13 C12 H12 120.3 . . ?
C12 C13 O13 120.5(3) . . ?
C12 C13 C8 121.8(3) . . ?
O13 C13 C8 117.7(3) . . ?
C13 O13 H13 107(3) . . ?
C10 C14 C15 110.3(2) . . ?
C10 C14 C40 114.7(3) . . ?
C15 C14 C40 112.3(3) . . ?
C10 C14 H14 106.3 . . ?
C15 C14 H14 106.3 . . ?
C40 C14 H14 106.3 . . ?
C16 C15 C20 116.3(3) . . ?
C16 C15 C14 121.4(3) . . ?
C20 C15 C14 122.3(3) . . ?
C17 C16 C15 124.0(3) . . ?
C17 C16 H16 118.0 . . ?
C15 C16 H16 118.0 . . ?
C16 C17 C18 117.0(3) . . ?
C16 C17 C21 121.0(3) . . ?
C18 C17 C21 122.0(3) . . ?
O18 C18 C19 122.0(3) . . ?
O18 C18 C17 116.9(3) . . ?
C19 C18 C17 121.1(3) . . ?
C18 O18 H18 112(3) . . ?
C20 C19 C18 119.9(3) . . ?
C20 C19 H19 120.1 . . ?
C18 C19 H19 120.1 . . ?
O20 C20 C19 121.1(3) . . ?
O20 C20 C15 117.3(3) . . ?
C19 C20 C15 121.6(3) . . ?
C20 O20 H20 115(3) . . ?
C22 C21 C17 110.4(3) . . ?
C22 C21 C51 115.2(3) . . ?
C17 C21 C51 111.4(3) . . ?
C22 C21 H21 106.4 . . ?
C17 C21 H21 106.4 . . ?
C51 C21 H21 106.4 . . ?
C23 C22 C27 116.7(3) . . ?
C23 C22 C21 123.6(3) . . ?
C27 C22 C21 119.7(3) . . ?
C24 C23 C22 123.8(3) . . ?
C24 C23 H23 118.1 . . ?
C22 C23 H23 118.1 . . ?
C23 C24 C25 116.8(3) . . ?
C23 C24 C28 123.3(3) . . ?
C25 C24 C28 119.8(3) . . ?
O25 C25 C26 115.8(3) . . ?
O25 C25 C24 123.5(3) . . ?
C26 C25 C24 120.7(3) . . ?
C25 O25 H25 111(3) . . ?
C27 C26 C25 120.6(3) . . ?
C27 C26 H26 119.7 . . ?
C25 C26 H26 119.7 . . ?
C26 C27 O27 116.2(3) . . ?
C26 C27 C22 121.3(3) . . ?
O27 C27 C22 122.4(3) . . ?
C27 O27 H27 110(3) . . ?
C1 C28 C24 110.5(3) . . ?
C1 C28 C62 111.8(3) . . ?
C24 C28 C62 114.8(3) . . ?
C1 C28 H28 106.4 . . ?
C24 C28 H28 106.4 . . ?
C62 C28 H28 106.4 . . ?
C30 C29 C7 110.6(3) . . ?
C30 C29 H29A 109.5 . . ?
C7 C29 H29A 109.5 . . ?
C30 C29 H29B 109.5 . . ?
C7 C29 H29B 109.5 . . ?
H29A C29 H29B 108.1 . . ?
C29 C30 C31 115.4(3) . . ?
C29 C30 H30A 108.4 . . ?
C31 C30 H30A 108.4 . . ?
C29 C30 H30B 108.4 . . ?
C31 C30 H30B 108.4 . . ?
H30A C30 H30B 107.5 . . ?
C32 C31 C30 115.3(3) . . ?
C32 C31 H31A 108.4 . . ?
C30 C31 H31A 108.4 . . ?
C32 C31 H31B 108.4 . . ?
C30 C31 H31B 108.4 . . ?
H31A C31 H31B 107.5 . . ?
C33 C32 C31 113.2(3) . . ?
C33 C32 H32A 108.9 . . ?
C31 C32 H32A 108.9 . . ?
C33 C32 H32B 108.9 . . ?
C31 C32 H32B 108.9 . . ?
H32A C32 H32B 107.7 . . ?
C34 C33 C32 114.9(3) . . ?
C34 C33 H33A 108.5 . . ?
C32 C33 H33A 108.5 . . ?
C34 C33 H33B 108.5 . . ?
C32 C33 H33B 108.5 . . ?
H33A C33 H33B 107.5 . . ?
C35 C34 C33 114.6(3) . . ?
C35 C34 H34A 108.6 . . ?
C33 C34 H34A 108.6 . . ?
C35 C34 H34B 108.6 . . ?
C33 C34 H34B 108.6 . . ?
H34A C34 H34B 107.6 . . ?
C34 C35 C36 114.0(3) . . ?
C34 C35 H35A 108.8 . . ?
C36 C35 H35A 108.8 . . ?
C34 C35 H35B 108.8 . . ?
C36 C35 H35B 108.8 . . ?
H35A C35 H35B 107.7 . . ?
C35 C36 C37 114.7(3) . . ?
C35 C36 H36A 108.6 . . ?
C37 C36 H36A 108.6 . . ?
C35 C36 H36B 108.6 . . ?
C37 C36 H36B 108.6 . . ?
H36A C36 H36B 107.6 . . ?
C38 C37 C36 113.7(3) . . ?
C38 C37 H37A 108.8 . . ?
C36 C37 H37A 108.8 . . ?
C38 C37 H37B 108.8 . . ?
C36 C37 H37B 108.8 . . ?
H37A C37 H37B 107.7 . . ?
C37 C38 C39 114.5(3) . . ?
C37 C38 H38A 108.6 . . ?
C39 C38 H38A 108.6 . . ?
C37 C38 H38B 108.6 . . ?
C39 C38 H38B 108.6 . . ?
H38A C38 H38B 107.6 . . ?
C38 C39 H39A 109.5 . . ?
C38 C39 H39B 109.5 . . ?
H39A C39 H39B 109.5 . . ?
C38 C39 H39C 109.5 . . ?
H39A C39 H39C 109.5 . . ?
H39B C39 H39C 109.5 . . ?
C41 C40 C14 111.6(3) . . ?
C41 C40 H40A 109.3 . . ?
C14 C40 H40A 109.3 . . ?
C41 C40 H40B 109.3 . . ?
C14 C40 H40B 109.3 . . ?
H40A C40 H40B 108.0 . . ?
C40 C41 C42 114.2(3) . . ?
C40 C41 H41A 108.7 . . ?
C42 C41 H41A 108.7 . . ?
C40 C41 H41B 108.7 . . ?
C42 C41 H41B 108.7 . . ?
H41A C41 H41B 107.6 . . ?
C43 C42 C41 114.4(3) . . ?
C43 C42 H42A 108.7 . . ?
C41 C42 H42A 108.7 . . ?
C43 C42 H42B 108.7 . . ?
C41 C42 H42B 108.7 . . ?
H42A C42 H42B 107.6 . . ?
C42 C43 C44 114.1(3) . . ?
C42 C43 H43A 108.7 . . ?
C44 C43 H43A 108.7 . . ?
C42 C43 H43B 108.7 . . ?
C44 C43 H43B 108.7 . . ?
H43A C43 H43B 107.6 . . ?
C45 C44 C43 113.3(3) . . ?
C45 C44 H44A 108.9 . . ?
C43 C44 H44A 108.9 . . ?
C45 C44 H44B 108.9 . . ?
C43 C44 H44B 108.9 . . ?
H44A C44 H44B 107.7 . . ?
C44 C45 C46 114.7(3) . . ?
C44 C45 H45A 108.6 . . ?
C46 C45 H45A 108.6 . . ?
C44 C45 H45B 108.6 . . ?
C46 C45 H45B 108.6 . . ?
H45A C45 H45B 107.6 . . ?
C45 C46 C47 113.1(3) . . ?
C45 C46 H46A 109.0 . . ?
C47 C46 H46A 109.0 . . ?
C45 C46 H46B 109.0 . . ?
C47 C46 H46B 109.0 . . ?
H46A C46 H46B 107.8 . . ?
C46 C47 C48 114.9(3) . . ?
C46 C47 H47A 108.6 . . ?
C48 C47 H47A 108.6 . . ?
C46 C47 H47B 108.6 . . ?
C48 C47 H47B 108.6 . . ?
H47A C47 H47B 107.5 . . ?
C49 C48 C47 113.2(3) . . ?
C49 C48 H48A 108.9 . . ?
C47 C48 H48A 108.9 . . ?
C49 C48 H48B 108.9 . . ?
C47 C48 H48B 108.9 . . ?
H48A C48 H48B 107.7 . . ?
C48 C49 C50 113.8(4) . . ?
C48 C49 H49A 108.8 . . ?
C50 C49 H49A 108.8 . . ?
C48 C49 H49B 108.8 . . ?
C50 C49 H49B 108.8 . . ?
H49A C49 H49B 107.7 . . ?
C49 C50 H50A 109.5 . . ?
C49 C50 H50B 109.5 . . ?
H50A C50 H50B 109.5 . . ?
C49 C50 H50C 109.5 . . ?
H50A C50 H50C 109.5 . . ?
H50B C50 H50C 109.5 . . ?
C52 C51 C21 111.3(3) . . ?
C52 C51 H51A 109.4 . . ?
C21 C51 H51A 109.4 . . ?
C52 C51 H51B 109.4 . . ?
C21 C51 H51B 109.4 . . ?
H51A C51 H51B 108.0 . . ?
C53 C52 C51 114.0(3) . . ?
C53 C52 H52A 108.7 . . ?
C51 C52 H52A 108.7 . . ?
C53 C52 H52B 108.7 . . ?
C51 C52 H52B 108.7 . . ?
H52A C52 H52B 107.6 . . ?
C52 C53 C54 114.6(3) . . ?
C52 C53 H53A 108.6 . . ?
C54 C53 H53A 108.6 . . ?
C52 C53 H53B 108.6 . . ?
C54 C53 H53B 108.6 . . ?
H53A C53 H53B 107.6 . . ?
C53 C54 C55 113.6(3) . . ?
C53 C54 H54A 108.8 . . ?
C55 C54 H54A 108.8 . . ?
C53 C54 H54B 108.8 . . ?
C55 C54 H54B 108.8 . . ?
H54A C54 H54B 107.7 . . ?
C56 C55 C54 114.7(3) . . ?
C56 C55 H55A 108.6 . . ?
C54 C55 H55A 108.6 . . ?
C56 C55 H55B 108.6 . . ?
C54 C55 H55B 108.6 . . ?
H55A C55 H55B 107.6 . . ?
C55 C56 C57 113.5(3) . . ?
C55 C56 H56A 108.9 . . ?
C57 C56 H56A 108.9 . . ?
C55 C56 H56B 108.9 . . ?
C57 C56 H56B 108.9 . . ?
H56A C56 H56B 107.7 . . ?
C58 C57 C56 115.2(3) . . ?
C58 C57 H57A 108.5 . . ?
C56 C57 H57A 108.5 . . ?
C58 C57 H57B 108.5 . . ?
C56 C57 H57B 108.5 . . ?
H57A C57 H57B 107.5 . . ?
C57 C58 C59 114.1(3) . . ?
C57 C58 H58A 108.7 . . ?
C59 C58 H58A 108.7 . . ?
C57 C58 H58B 108.7 . . ?
C59 C58 H58B 108.7 . . ?
H58A C58 H58B 107.6 . . ?
C60 C59 C58 115.0(4) . . ?
C60 C59 H59A 108.5 . . ?
C58 C59 H59A 108.5 . . ?
C60 C59 H59B 108.5 . . ?
C58 C59 H59B 108.5 . . ?
H59A C59 H59B 107.5 . . ?
C59 C60 C61 113.5(5) . . ?
C59 C60 H60A 108.9 . . ?
C61 C60 H60A 108.9 . . ?
C59 C60 H60B 108.9 . . ?
C61 C60 H60B 108.9 . . ?
H60A C60 H60B 107.7 . . ?
C60 C61 H61A 109.5 . . ?
C60 C61 H61B 109.5 . . ?
H61A C61 H61B 109.5 . . ?
C60 C61 H61C 109.5 . . ?
H61A C61 H61C 109.5 . . ?
H61B C61 H61C 109.5 . . ?
C63 C62 C28 111.5(3) . . ?
C63 C62 H62A 109.3 . . ?
C28 C62 H62A 109.3 . . ?
C63 C62 H62B 109.3 . . ?
C28 C62 H62B 109.3 . . ?
H62A C62 H62B 108.0 . . ?
C62 C63 C64 115.7(3) . . ?
C62 C63 H63A 108.4 . . ?
C64 C63 H63A 108.4 . . ?
C62 C63 H63B 108.4 . . ?
C64 C63 H63B 108.4 . . ?
H63A C63 H63B 107.4 . . ?
C65 C64 C63 115.9(3) . . ?
C65 C64 H64A 108.3 . . ?
C63 C64 H64A 108.3 . . ?
C65 C64 H64B 108.3 . . ?
C63 C64 H64B 108.3 . . ?
H64A C64 H64B 107.4 . . ?
C64 C65 C66 112.3(3) . . ?
C64 C65 H65A 109.1 . . ?
C66 C65 H65A 109.1 . . ?
C64 C65 H65B 109.1 . . ?
C66 C65 H65B 109.1 . . ?
H65A C65 H65B 107.9 . . ?
C67 C66 C65 115.7(3) . . ?
C67 C66 H66A 108.3 . . ?
C65 C66 H66A 108.3 . . ?
C67 C66 H66B 108.3 . . ?
C65 C66 H66B 108.3 . . ?
H66A C66 H66B 107.4 . . ?
C66 C67 C68 113.1(3) . . ?
C66 C67 H67A 109.0 . . ?
C68 C67 H67A 109.0 . . ?
C66 C67 H67B 109.0 . . ?
C68 C67 H67B 109.0 . . ?
H67A C67 H67B 107.8 . . ?
C69 C68 C67 115.3(3) . . ?
C69 C68 H68A 108.4 . . ?
C67 C68 H68A 108.4 . . ?
C69 C68 H68B 108.4 . . ?
C67 C68 H68B 108.4 . . ?
H68A C68 H68B 107.5 . . ?
C70 C69 C68 113.4(3) . . ?
C70 C69 H69A 108.9 . . ?
C68 C69 H69A 108.9 . . ?
C70 C69 H69B 108.9 . . ?
C68 C69 H69B 108.9 . . ?
H69A C69 H69B 107.7 . . ?
C71 C70 C69 115.2(3) . . ?
C71 C70 H70A 108.5 . . ?
C69 C70 H70A 108.5 . . ?
C71 C70 H70B 108.5 . . ?
C69 C70 H70B 108.5 . . ?
H70A C70 H70B 107.5 . . ?
C70 C71 C72 113.5(3) . . ?
C70 C71 H71A 108.9 . . ?
C72 C71 H71A 108.9 . . ?
C70 C71 H71B 108.9 . . ?
C72 C71 H71B 108.9 . . ?
H71A C71 H71B 107.7 . . ?
C71 C72 H72A 109.5 . . ?
C71 C72 H72B 109.5 . . ?
H72A C72 H72B 109.5 . . ?
C71 C72 H72C 109.5 . . ?
H72A C72 H72C 109.5 . . ?
H72B C72 H72C 109.5 . . ?
C1CB N1 C3C 132.4(6) . . ?
C1CB N1 C2CB 124.6(7) . . ?
C3C N1 C2CB 52.0(5) . . ?
C1CB N1 C1C 33.0(5) . . ?
C3C N1 C1C 112.7(6) . . ?
C2CB N1 C1C 140.4(5) . . ?
C1CB N1 C4C 109.5(5) . . ?
C3C N1 C4C 117.3(4) . . ?
C2CB N1 C4C 103.7(4) . . ?
C1C N1 C4C 114.7(4) . . ?
C1CB N1 C3CB 109.8(7) . . ?
C3C N1 C3CB 49.7(5) . . ?
C2CB N1 C3CB 101.5(5) . . ?
C1C N1 C3CB 77.3(5) . . ?
C4C N1 C3CB 106.2(4) . . ?
C1CB N1 C2C 65.5(7) . . ?
C3C N1 C2C 104.2(5) . . ?
C2CB N1 C2C 61.9(5) . . ?
C1C N1 C2C 94.9(5) . . ?
C4C N1 C2C 109.9(3) . . ?
C3CB N1 C2C 142.9(4) . . ?
N1 C1C C3C 89.0(6) . 2 ?
N1 C1C H1CA 113.8 . . ?
C3C C1C H1CA 113.8 2 . ?
N1 C1C H1CB 113.8 . . ?
C3C C1C H1CB 113.8 2 . ?
H1CA C1C H1CB 111.0 . . ?
N1 C2C C3C 79.4(4) . 2 ?
N1 C2C H2CA 115.3 . . ?
C3C C2C H2CA 115.3 2 . ?
N1 C2C H2CB 115.3 . . ?
C3C C2C H2CB 115.3 2 . ?
H2CA C2C H2CB 112.4 . . ?
N1 C3C C1C 103.8(6) . 2 ?
N1 C3C H3C1 111.0 . . ?
C1C C3C H3C1 111.0 2 . ?
N1 C3C H3C2 111.0 . . ?
C1C C3C H3C2 111.0 2 . ?
H3C1 C3C H3C2 109.0 . . ?
N1 C1CB C2CB 99.0(6) . 2 ?
N1 C1CB H1CC 112.0 . . ?
C2CB C1CB H1CC 112.0 2 . ?
N1 C1CB H1CD 112.0 . . ?
C2CB C1CB H1CD 112.0 2 . ?
H1CC C1CB H1CD 109.6 . . ?
N1 C2CB C1CB 90.1(5) . 2 ?
N1 C2CB H2CC 113.6 . . ?
C1CB C2CB H2CC 113.6 2 . ?
N1 C2CB H2CD 113.6 . . ?
C1CB C2CB H2CD 113.6 2 . ?
H2CC C2CB H2CD 110.9 . . ?
C2C C3CB N1 102.6(5) 2 . ?
C2C C3CB H3C3 111.2 2 . ?
N1 C3CB H3C3 111.2 . . ?
C2C C3CB H3C4 111.2 2 . ?
N1 C3CB H3C4 111.2 . . ?
H3C3 C3CB H3C4 109.2 . . ?
C5C C4C N1 113.8(3) . . ?
C5C C4C H4C1 108.8 . . ?
N1 C4C H4C1 108.8 . . ?
C5C C4C H4C2 108.8 . . ?
N1 C4C H4C2 108.8 . . ?
H4C1 C4C H4C2 107.7 . . ?
C10C C5C C6C 117.5(4) . . ?
C10C C5C C4C 121.6(4) . . ?
C6C C5C C4C 120.9(4) . . ?
C7C C6C C5C 121.6(4) . . ?
C7C C6C H6C 119.2 . . ?
C5C C6C H6C 119.2 . . ?
C8C C7C C6C 119.0(4) . . ?
C8C C7C H7C 120.5 . . ?
C6C C7C H7C 120.5 . . ?
C7C C8C C9C 121.8(4) . . ?
C7C C8C H8C 119.1 . . ?
C9C C8C H8C 119.1 . . ?
C8C C9C C10C 119.7(4) . . ?
C8C C9C H9C 120.1 . . ?
C10C C9C H9C 120.1 . . ?
C5C C10C C9C 120.3(4) . . ?
C5C C10C H10C 119.8 . . ?
C9C C10C H10C 119.8 . . ?
O1E C2E C3E 111.4(7) . . ?
O1E C2E H2E1 109.3 . . ?
C3E C2E H2E1 109.3 . . ?
O1E C2E H2E2 109.3 . . ?
C3E C2E H2E2 109.3 . . ?
H2E1 C2E H2E2 108.0 . . ?
C2E C3E H3E1 109.5 . . ?
C2E C3E H3E2 109.5 . . ?
H3E1 C3E H3E2 109.5 . . ?
C2E C3E H3E3 109.5 . . ?
H3E1 C3E H3E3 109.5 . . ?
H3E2 C3E H3E3 109.5 . . ?
C2EB O1EB H1EB 109.5 . . ?
O1EB C2EB C3EB 110.6(9) . . ?
O1EB C2EB H2E3 109.5 . . ?
C3EB C2EB H2E3 109.5 . . ?
O1EB C2EB H2E4 109.5 . . ?
C3EB C2EB H2E4 109.5 . . ?
H2E3 C2EB H2E4 108.1 . . ?
C2EB C3EB H3E4 109.5 . . ?
C2EB C3EB H3E5 109.5 . . ?
H3E4 C3EB H3E5 109.5 . . ?
C2EB C3EB H3E6 109.5 . . ?
H3E4 C3EB H3E6 109.5 . . ?
H3E5 C3EB H3E6 109.5 . . ?
O4E C5E C6E 112.9(7) . . ?
O4E C5E H5E1 109.0 . . ?
C6E C5E H5E1 109.0 . . ?
O4E C5E H5E2 109.0 . . ?
C6E C5E H5E2 109.0 . . ?
H5E1 C5E H5E2 107.8 . . ?
C5E C6E H6E1 109.5 . . ?
C5E C6E H6E2 109.5 . . ?
H6E1 C6E H6E2 109.5 . . ?
C5E C6E H6E3 109.5 . . ?
H6E1 C6E H6E3 109.5 . . ?
H6E2 C6E H6E3 109.5 . . ?
C5EB O4EB H4EB 109.5 . . ?
O4EB C5EB C6EB 111.3(7) . . ?
O4EB C5EB H5E3 109.4 . . ?
C6EB C5EB H5E3 109.4 . . ?
O4EB C5EB H5E4 109.4 . . ?
C6EB C5EB H5E4 109.4 . . ?
H5E3 C5EB H5E4 108.0 . . ?
C5EB C6EB H6E4 109.5 . . ?
C5EB C6EB H6E5 109.5 . . ?
H6E4 C6EB H6E5 109.5 . . ?
C5EB C6EB H6E6 109.5 . . ?
H6E4 C6EB H6E6 109.5 . . ?
H6E5 C6EB H6E6 109.5 . . ?
O7E C8E C8E 101.7(6) . 2_565 ?

loop_
_geom_bond_atom_site_label_1
_geom_bond_atom_site_label_2
_geom_bond_distance
_geom_bond_site_symmetry_2
_geom_bond_publ_flag
C1 C2 1.390(4) . ?
C1 C6 1.402(5) . ?
C1 C28 1.528(5) . ?
C2 C3 1.392(5) . ?
C2 H2 0.9500 . ?
C3 C4 1.397(5) . ?
C3 C7 1.528(4) . ?
C4 O4 1.373(4) . ?
C4 C5 1.387(5) . ?
C5 C6 1.372(5) . ?
C5 H5 0.9500 . ?
O4 H4 0.836(19) . ?
C6 O6 1.387(4) . ?
O6 H6 0.83(2) . ?
C7 C8 1.525(4) . ?
C7 C29 1.537(4) . ?
C7 H7 1.0000 . ?
C8 C13 1.390(4) . ?
C8 C9 1.394(5) . ?
C9 C10 1.397(4) . ?
C9 H9 0.9500 . ?
C10 C11 1.394(4) . ?
C10 C14 1.519(5) . ?
C11 C12 1.381(5) . ?
C11 O11 1.390(4) . ?
O11 H11 0.835(19) . ?
C12 C13 1.384(4) . ?
C12 H12 0.9500 . ?
C13 O13 1.384(4) . ?
O13 H13 0.828(19) . ?
C14 C15 1.524(4) . ?
C14 C40 1.533(4) . ?
C14 H14 1.0000 . ?
C15 C16 1.393(4) . ?
C15 C20 1.398(4) . ?
C16 C17 1.388(4) . ?
C16 H16 0.9500 . ?
C17 C18 1.398(4) . ?
C17 C21 1.523(4) . ?
C18 O18 1.383(4) . ?
C18 C19 1.380(5) . ?
O18 H18 0.832(19) . ?
C19 C20 1.384(5) . ?
C19 H19 0.9500 . ?
C20 O20 1.382(4) . ?
O20 H20 0.836(19) . ?
C21 C22 1.517(5) . ?
C21 C51 1.533(4) . ?
C21 H21 1.0000 . ?
C22 C23 1.397(5) . ?
C22 C27 1.401(4) . ?
C23 C24 1.389(5) . ?
C23 H23 0.9500 . ?
C24 C25 1.410(4) . ?
C24 C28 1.524(5) . ?
C25 O25 1.367(4) . ?
C25 C26 1.380(5) . ?
O25 H25 0.86(4) . ?
C26 C27 1.373(5) . ?
C26 H26 0.9500 . ?
C27 O27 1.385(4) . ?
O27 H27 0.829(19) . ?
C28 C62 1.540(4) . ?
C28 H28 1.0000 . ?
C29 C30 1.529(5) . ?
C29 H29A 0.9900 . ?
C29 H29B 0.9900 . ?
C30 C31 1.529(5) . ?
C30 H30A 0.9900 . ?
C30 H30B 0.9900 . ?
C31 C32 1.522(5) . ?
C31 H31A 0.9900 . ?
C31 H31B 0.9900 . ?
C32 C33 1.521(5) . ?
C32 H32A 0.9900 . ?
C32 H32B 0.9900 . ?
C33 C34 1.516(5) . ?
C33 H33A 0.9900 . ?
C33 H33B 0.9900 . ?
C34 C35 1.516(5) . ?
C34 H34A 0.9900 . ?
C34 H34B 0.9900 . ?
C35 C36 1.521(5) . ?
C35 H35A 0.9900 . ?
C35 H35B 0.9900 . ?
C36 C37 1.521(5) . ?
C36 H36A 0.9900 . ?
C36 H36B 0.9900 . ?
C37 C38 1.509(5) . ?
C37 H37A 0.9900 . ?
C37 H37B 0.9900 . ?
C38 C39 1.526(5) . ?
C38 H38A 0.9900 . ?
C38 H38B 0.9900 . ?
C39 H39A 0.9800 . ?
C39 H39B 0.9800 . ?
C39 H39C 0.9800 . ?
C40 C41 1.521(5) . ?
C40 H40A 0.9900 . ?
C40 H40B 0.9900 . ?
C41 C42 1.526(5) . ?
C41 H41A 0.9900 . ?
C41 H41B 0.9900 . ?
C42 C43 1.518(5) . ?
C42 H42A 0.9900 . ?
C42 H42B 0.9900 . ?
C43 C44 1.526(5) . ?
C43 H43A 0.9900 . ?
C43 H43B 0.9900 . ?
C44 C45 1.516(5) . ?
C44 H44A 0.9900 . ?
C44 H44B 0.9900 . ?
C45 C46 1.519(5) . ?
C45 H45A 0.9900 . ?
C45 H45B 0.9900 . ?
C46 C47 1.521(5) . ?
C46 H46A 0.9900 . ?
C46 H46B 0.9900 . ?
C47 C48 1.521(5) . ?
C47 H47A 0.9900 . ?
C47 H47B 0.9900 . ?
C48 C49 1.513(5) . ?
C48 H48A 0.9900 . ?
C48 H48B 0.9900 . ?
C49 C50 1.520(6) . ?
C49 H49A 0.9900 . ?
C49 H49B 0.9900 . ?
C50 H50A 0.9800 . ?
C50 H50B 0.9800 . ?
C50 H50C 0.9800 . ?
C51 C52 1.526(5) . ?
C51 H51A 0.9900 . ?
C51 H51B 0.9900 . ?
C52 C53 1.516(5) . ?
C52 H52A 0.9900 . ?
C52 H52B 0.9900 . ?
C53 C54 1.515(5) . ?
C53 H53A 0.9900 . ?
C53 H53B 0.9900 . ?
C54 C55 1.518(5) . ?
C54 H54A 0.9900 . ?
C54 H54B 0.9900 . ?
C55 C56 1.512(5) . ?
C55 H55A 0.9900 . ?
C55 H55B 0.9900 . ?
C56 C57 1.513(5) . ?
C56 H56A 0.9900 . ?
C56 H56B 0.9900 . ?
C57 C58 1.512(5) . ?
C57 H57A 0.9900 . ?
C57 H57B 0.9900 . ?
C58 C59 1.513(5) . ?
C58 H58A 0.9900 . ?
C58 H58B 0.9900 . ?
C59 C60 1.507(6) . ?
C59 H59A 0.9900 . ?
C59 H59B 0.9900 . ?
C60 C61 1.518(7) . ?
C60 H60A 0.9900 . ?
C60 H60B 0.9900 . ?
C61 H61A 0.9800 . ?
C61 H61B 0.9800 . ?
C61 H61C 0.9800 . ?
C62 C63 1.522(5) . ?
C62 H62A 0.9900 . ?
C62 H62B 0.9900 . ?
C63 C64 1.524(5) . ?
C63 H63A 0.9900 . ?
C63 H63B 0.9900 . ?
C64 C65 1.522(5) . ?
C64 H64A 0.9900 . ?
C64 H64B 0.9900 . ?
C65 C66 1.523(5) . ?
C65 H65A 0.9900 . ?
C65 H65B 0.9900 . ?
C66 C67 1.511(5) . ?
C66 H66A 0.9900 . ?
C66 H66B 0.9900 . ?
C67 C68 1.523(5) . ?
C67 H67A 0.9900 . ?
C67 H67B 0.9900 . ?
C68 C69 1.522(5) . ?
C68 H68A 0.9900 . ?
C68 H68B 0.9900 . ?
C69 C70 1.518(5) . ?
C69 H69A 0.9900 . ?
C69 H69B 0.9900 . ?
C70 C71 1.510(5) . ?
C70 H70A 0.9900 . ?
C70 H70B 0.9900 . ?
C71 C72 1.518(5) . ?
C71 H71A 0.9900 . ?
C71 H71B 0.9900 . ?
C72 H72A 0.9800 . ?
C72 H72B 0.9800 . ?
C72 H72C 0.9800 . ?
N1 C1CB 1.359(9) . ?
N1 C3C 1.382(7) . ?
N1 C2CB 1.475(7) . ?
N1 C1C 1.561(8) . ?
N1 C4C 1.551(5) . ?
N1 C3CB 1.617(7) . ?
N1 C2C 1.663(7) . ?
C1C C3C 1.712(13) 2 ?
C1C H1CA 0.9900 . ?
C1C H1CB 0.9900 . ?
C2C C3C 1.917(11) 2 ?
C2C H2CA 0.9900 . ?
C2C H2CB 0.9900 . ?
C3C C1C 1.712(13) 2 ?
C3C H3C1 0.9900 . ?
C3C H3C2 0.9900 . ?
C1CB C2CB 2.007(14) 2 ?
C1CB H1CC 0.9900 . ?
C1CB H1CD 0.9900 . ?
C2CB C1CB 2.007(14) 2 ?
C2CB H2CC 0.9900 . ?
C2CB H2CD 0.9900 . ?
C3CB C2C 1.567(9) 2 ?
C3CB H3C3 0.9900 . ?
C3CB H3C4 0.9900 . ?
C4C C5C 1.476(5) . ?
C4C H4C1 0.9900 . ?
C4C H4C2 0.9900 . ?
C5C C10C 1.393(5) . ?
C5C C6C 1.394(6) . ?
C6C C7C 1.385(7) . ?
C6C H6C 0.9500 . ?
C7C C8C 1.355(7) . ?
C7C H7C 0.9500 . ?
C8C C9C 1.356(6) . ?
C8C H8C 0.9500 . ?
C9C C10C 1.395(5) . ?
C9C H9C 0.9500 . ?
C10C H10C 0.9500 . ?
O1E C2E 1.451(7) . ?
O1E H1E 0.8400 . ?
C2E C3E 1.496(7) . ?
C2E H2E1 0.9900 . ?
C2E H2E2 0.9900 . ?
C3E H3E1 0.9800 . ?
C3E H3E2 0.9800 . ?
C3E H3E3 0.9800 . ?
O1EB C2EB 1.451(9) . ?
O1EB H1EB 0.8400 . ?
C2EB C3EB 1.515(9) . ?
C2EB H2E3 0.9900 . ?
C2EB H2E4 0.9900 . ?
C3EB H3E4 0.9800 . ?
C3EB H3E5 0.9800 . ?
C3EB H3E6 0.9800 . ?
O4E C5E 1.436(8) . ?
O4E H4E 0.8400 . ?
C5E C6E 1.497(8) . ?
C5E H5E1 0.9900 . ?
C5E H5E2 0.9900 . ?
C6E H6E1 0.9800 . ?
C6E H6E2 0.9800 . ?
C6E H6E3 0.9800 . ?
O4EB C5EB 1.437(8) . ?
O4EB H4EB 0.8400 . ?
C5EB C6EB 1.507(8) . ?
C5EB H5E3 0.9900 . ?
C5EB H5E4 0.9900 . ?
C6EB H6E4 0.9800 . ?
C6EB H6E5 0.9800 . ?
C6EB H6E6 0.9800 . ?
O7E C8E 1.370(7) . ?
O7E H7E 0.8400 . ?
C8E C8E 1.471(10) 2_565 ?

loop_
_geom_hbond_atom_site_label_D
_geom_hbond_atom_site_label_H
_geom_hbond_atom_site_label_A
_geom_hbond_distance_DH
_geom_hbond_distance_HA
_geom_hbond_distance_DA
_geom_hbond_angle_DHA
_geom_hbond_site_symmetry_A
O4 H4 O13 0.836(19) 2.05(3) 2.823(3) 154(4) .
O6 H6 O7E 0.83(2) 2.05(4) 2.650(6) 129(4) .
O11 H11 O20 0.835(19) 2.03(2) 2.857(4) 168(4) .
O13 H13 Br1 0.828(19) 2.54(2) 3.351(2) 167(4) .
O18 H18 O4E 0.832(19) 1.79(3) 2.601(12) 165(4) .
O18 H18 O4EB 0.832(19) 1.88(2) 2.703(13) 171(4) .
O25 H25 O6 0.86(4) 1.96(4) 2.808(4) 168(4) .
O27 H27 O18 0.829(19) 2.04(2) 2.826(4) 159(4) .
O6 H6 Br1 0.83(2) 2.95(3) 3.710(3) 153(4) 2_665
O20 H20 O1EB 0.836(19) 1.80(4) 2.63(4) 176(5) 2_655
O20 H20 O1E 0.836(19) 1.82(3) 2.646(17) 168(4) 2_655
O7E H7E Br1 0.84 2.36 3.055(6) 140.1 2_665
O4E H4E Br1 0.84 2.51 3.304(11) 158.6 2_655
O1EB H1EB Br1 0.84 2.70 3.51(2) 162.2 .
O1E H1E Br1 0.84 2.33 3.154(14) 165.6 .
O4EB H4EB Br1 0.84 2.28 3.090(12) 163.2 2_655

loop_
_geom_torsion_atom_site_label_1
_geom_torsion_atom_site_label_2
_geom_torsion_atom_site_label_3
_geom_torsion_atom_site_label_4
_geom_torsion
_geom_torsion_site_symmetry_1
_geom_torsion_site_symmetry_2
_geom_torsion_site_symmetry_3
_geom_torsion_site_symmetry_4
_geom_torsion_publ_flag
C6 C1 C2 C3 0.4(5) . . . . ?
C28 C1 C2 C3 179.1(3) . . . . ?
C1 C2 C3 C4 -2.8(5) . . . . ?
C1 C2 C3 C7 178.4(3) . . . . ?
C2 C3 C4 O4 -177.6(3) . . . . ?
C7 C3 C4 O4 1.1(5) . . . . ?
C2 C3 C4 C5 2.9(5) . . . . ?
C7 C3 C4 C5 -178.3(3) . . . . ?
O4 C4 C5 C6 179.9(3) . . . . ?
C3 C4 C5 C6 -0.7(5) . . . . ?
C4 C5 C6 O6 -179.8(3) . . . . ?
C4 C5 C6 C1 -2.0(5) . . . . ?
C2 C1 C6 C5 2.1(5) . . . . ?
C28 C1 C6 C5 -176.6(3) . . . . ?
C2 C1 C6 O6 -180.0(3) . . . . ?
C28 C1 C6 O6 1.4(5) . . . . ?
C2 C3 C7 C8 74.6(4) . . . . ?
C4 C3 C7 C8 -104.1(4) . . . . ?
C2 C3 C7 C29 -54.6(4) . . . . ?
C4 C3 C7 C29 126.6(3) . . . . ?
C3 C7 C8 C13 82.4(4) . . . . ?
C29 C7 C8 C13 -149.8(3) . . . . ?
C3 C7 C8 C9 -98.4(3) . . . . ?
C29 C7 C8 C9 29.4(4) . . . . ?
C13 C8 C9 C10 -0.6(4) . . . . ?
C7 C8 C9 C10 -179.8(3) . . . . ?
C8 C9 C10 C11 -2.2(4) . . . . ?
C8 C9 C10 C14 177.0(3) . . . . ?
C9 C10 C11 C12 3.3(4) . . . . ?
C14 C10 C11 C12 -175.9(3) . . . . ?
C9 C10 C11 O11 -178.2(3) . . . . ?
C14 C10 C11 O11 2.6(4) . . . . ?
O11 C11 C12 C13 179.7(3) . . . . ?
C10 C11 C12 C13 -1.7(5) . . . . ?
C11 C12 C13 O13 178.2(3) . . . . ?
C11 C12 C13 C8 -1.3(5) . . . . ?
C9 C8 C13 C12 2.4(4) . . . . ?
C7 C8 C13 C12 -178.4(3) . . . . ?
C9 C8 C13 O13 -177.2(3) . . . . ?
C7 C8 C13 O13 2.0(4) . . . . ?
C11 C10 C14 C15 -79.2(3) . . . . ?
C9 C10 C14 C15 101.6(3) . . . . ?
C11 C10 C14 C40 152.7(3) . . . . ?
C9 C10 C14 C40 -26.4(4) . . . . ?
C10 C14 C15 C16 -71.4(4) . . . . ?
C40 C14 C15 C16 58.0(4) . . . . ?
C10 C14 C15 C20 106.9(4) . . . . ?
C40 C14 C15 C20 -123.7(3) . . . . ?
C20 C15 C16 C17 2.9(5) . . . . ?
C14 C15 C16 C17 -178.7(3) . . . . ?
C15 C16 C17 C18 -2.5(5) . . . . ?
C15 C16 C17 C21 176.5(3) . . . . ?
C16 C17 C18 O18 -177.6(3) . . . . ?
C21 C17 C18 O18 3.4(5) . . . . ?
C16 C17 C18 C19 0.6(5) . . . . ?
C21 C17 C18 C19 -178.5(3) . . . . ?
O18 C18 C19 C20 178.9(3) . . . . ?
C17 C18 C19 C20 0.8(6) . . . . ?
C18 C19 C20 O20 -179.2(3) . . . . ?
C18 C19 C20 C15 -0.4(6) . . . . ?
C16 C15 C20 O20 177.5(3) . . . . ?
C14 C15 C20 O20 -0.9(5) . . . . ?
C16 C15 C20 C19 -1.4(5) . . . . ?
C14 C15 C20 C19 -179.8(3) . . . . ?
C16 C17 C21 C22 72.1(4) . . . . ?
C18 C17 C21 C22 -108.9(4) . . . . ?
C16 C17 C21 C51 -57.3(4) . . . . ?
C18 C17 C21 C51 121.8(4) . . . . ?
C17 C21 C22 C23 -102.8(3) . . . . ?
C51 C21 C22 C23 24.5(4) . . . . ?
C17 C21 C22 C27 74.7(4) . . . . ?
C51 C21 C22 C27 -158.0(3) . . . . ?
C27 C22 C23 C24 0.4(5) . . . . ?
C21 C22 C23 C24 178.0(3) . . . . ?
C22 C23 C24 C25 -0.9(5) . . . . ?
C22 C23 C24 C28 -178.4(3) . . . . ?
C23 C24 C25 O25 179.3(3) . . . . ?
C28 C24 C25 O25 -3.1(5) . . . . ?
C23 C24 C25 C26 0.9(5) . . . . ?
C28 C24 C25 C26 178.5(3) . . . . ?
O25 C25 C26 C27 -179.1(3) . . . . ?
C24 C25 C26 C27 -0.6(5) . . . . ?
C25 C26 C27 O27 -179.2(3) . . . . ?
C25 C26 C27 C22 0.1(5) . . . . ?
C23 C22 C27 C26 0.0(5) . . . . ?
C21 C22 C27 C26 -177.7(3) . . . . ?
C23 C22 C27 O27 179.3(3) . . . . ?
C21 C22 C27 O27 1.6(5) . . . . ?
C2 C1 C28 C24 -73.9(4) . . . . ?
C6 C1 C28 C24 104.7(4) . . . . ?
C2 C1 C28 C62 55.4(4) . . . . ?
C6 C1 C28 C62 -126.0(3) . . . . ?
C23 C24 C28 C1 104.4(4) . . . . ?
C25 C24 C28 C1 -73.0(4) . . . . ?
C23 C24 C28 C62 -23.2(4) . . . . ?
C25 C24 C28 C62 159.4(3) . . . . ?
C8 C7 C29 C30 162.3(3) . . . . ?
C3 C7 C29 C30 -70.7(4) . . . . ?
C7 C29 C30 C31 -179.6(3) . . . . ?
C29 C30 C31 C32 -74.8(4) . . . . ?
C30 C31 C32 C33 -172.0(3) . . . . ?
C31 C32 C33 C34 179.8(3) . . . . ?
C32 C33 C34 C35 -178.0(3) . . . . ?
C33 C34 C35 C36 179.1(3) . . . . ?
C34 C35 C36 C37 -178.2(3) . . . . ?
C35 C36 C37 C38 179.9(3) . . . . ?
C36 C37 C38 C39 -178.8(3) . . . . ?
C10 C14 C40 C41 -163.6(3) . . . . ?
C15 C14 C40 C41 69.4(3) . . . . ?
C14 C40 C41 C42 -176.9(3) . . . . ?
C40 C41 C42 C43 71.5(4) . . . . ?
C41 C42 C43 C44 179.0(3) . . . . ?
C42 C43 C44 C45 -177.8(3) . . . . ?
C43 C44 C45 C46 -178.8(3) . . . . ?
C44 C45 C46 C47 -178.1(3) . . . . ?
C45 C46 C47 C48 -179.2(3) . . . . ?
C46 C47 C48 C49 -178.5(3) . . . . ?
C47 C48 C49 C50 -179.6(4) . . . . ?
C22 C21 C51 C52 172.4(3) . . . . ?
C17 C21 C51 C52 -60.9(4) . . . . ?
C21 C51 C52 C53 -178.3(3) . . . . ?
C51 C52 C53 C54 68.9(4) . . . . ?
C52 C53 C54 C55 178.7(3) . . . . ?
C53 C54 C55 C56 -179.6(3) . . . . ?
C54 C55 C56 C57 -179.4(3) . . . . ?
C55 C56 C57 C58 -179.0(3) . . . . ?
C56 C57 C58 C59 -179.9(3) . . . . ?
C57 C58 C59 C60 -177.9(4) . . . . ?
C58 C59 C60 C61 -178.9(4) . . . . ?
C1 C28 C62 C63 60.6(4) . . . . ?
C24 C28 C62 C63 -172.5(3) . . . . ?
C28 C62 C63 C64 -175.9(3) . . . . ?
C62 C63 C64 C65 -72.4(4) . . . . ?
C63 C64 C65 C66 -168.8(3) . . . . ?
C64 C65 C66 C67 175.9(3) . . . . ?
C65 C66 C67 C68 -176.5(3) . . . . ?
C66 C67 C68 C69 179.6(3) . . . . ?
C67 C68 C69 C70 -179.6(3) . . . . ?
C68 C69 C70 C71 -179.3(3) . . . . ?
C69 C70 C71 C72 178.7(3) . . . . ?
C1CB N1 C1C C3C -58.7(11) . . . 2 ?
C3C N1 C1C C3C 75.5(7) . . . 2 ?
C2CB N1 C1C C3C 18.2(12) . . . 2 ?
C4C N1 C1C C3C -146.8(5) . . . 2 ?
C3CB N1 C1C C3C 111.0(5) . . . 2 ?
C2C N1 C1C C3C -32.2(5) . . . 2 ?
C1CB N1 C2C C3C 44.4(5) . . . 2 ?
C3C N1 C2C C3C -86.0(5) . . . 2 ?
C2CB N1 C2C C3C -117.2(5) . . . 2 ?
C1C N1 C2C C3C 29.0(5) . . . 2 ?
C4C N1 C2C C3C 147.5(4) . . . 2 ?
C3CB N1 C2C C3C -46.4(8) . . . 2 ?
C1CB N1 C3C C1C -53.3(13) . . . 2 ?
C2CB N1 C3C C1C 51.9(6) . . . 2 ?
C1C N1 C3C C1C -85.3(8) . . . 2 ?
C4C N1 C3C C1C 138.1(5) . . . 2 ?
C3CB N1 C3C C1C -133.3(8) . . . 2 ?
C2C N1 C3C C1C 16.4(6) . . . 2 ?
C3C N1 C1CB C2CB -16.1(13) . . . 2 ?
C2CB N1 C1CB C2CB -83.6(9) . . . 2 ?
C1C N1 C1CB C2CB 47.5(10) . . . 2 ?
C4C N1 C1CB C2CB 153.1(4) . . . 2 ?
C3CB N1 C1CB C2CB 36.8(7) . . . 2 ?
C2C N1 C1CB C2CB -103.3(6) . . . 2 ?
C1CB N1 C2CB C1CB 78.9(9) . . . 2 ?
C3C N1 C2CB C1CB -41.1(5) . . . 2 ?
C1C N1 C2CB C1CB 38.8(12) . . . 2 ?
C4C N1 C2CB C1CB -155.2(4) . . . 2 ?
C3CB N1 C2CB C1CB -45.1(5) . . . 2 ?
C2C N1 C2CB C1CB 99.3(5) . . . 2 ?
C1CB N1 C3CB C2C -55.7(7) . . . 2 ?
C3C N1 C3CB C2C 73.6(6) . . . 2 ?
C2CB N1 C3CB C2C 77.8(6) . . . 2 ?
C1C N1 C3CB C2C -61.7(6) . . . 2 ?
C4C N1 C3CB C2C -174.1(5) . . . 2 ?
C2C N1 C3CB C2C 19.5(11) . . . 2 ?
C1CB N1 C4C C5C -65.5(8) . . . . ?
C3C N1 C4C C5C 105.6(6) . . . . ?
C2CB N1 C4C C5C 159.6(5) . . . . ?
C1C N1 C4C C5C -30.2(7) . . . . ?
C3CB N1 C4C C5C 53.0(5) . . . . ?
C2C N1 C4C C5C -135.7(4) . . . . ?
N1 C4C C5C C10C 89.9(5) . . . . ?
N1 C4C C5C C6C -89.9(5) . . . . ?
C10C C5C C6C C7C -1.2(6) . . . . ?
C4C C5C C6C C7C 178.7(4) . . . . ?
C5C C6C C7C C8C -0.2(6) . . . . ?
C6C C7C C8C C9C 1.5(6) . . . . ?
C7C C8C C9C C10C -1.3(6) . . . . ?
C6C C5C C10C C9C 1.3(5) . . . . ?
C4C C5C C10C C9C -178.5(3) . . . . ?
C8C C9C C10C C5C -0.2(5) . . . . ?
